data_2020844
loop_
_publ_author_name
'Sabbaghi, Fahimeh'
'Pourayoubi, Mehrdad'
'Farhadipour, Abolghasem'
'Ghorbanian, Nazila'
'Andreev, Pavel V.'

_publ_section_title
;
 A novel tubular hydrogen-bond pattern in a new diazaphosphole oxide: a
 combination of X-ray crystallography and theoretical study of hydrogen
 bonds
;
_journal_coeditor_code LY3049
_journal_issue 7
_journal_name_full 'Acta Crystallographica Section C'
_journal_page_first 508
_journal_page_last 516
_journal_paper_doi 10.1107/S205322961700794X
_journal_volume 73
_journal_year 2017
_chemical_formula_iupac 'C12 H11 Cl N3 O P'
_chemical_formula_sum 'C12 H11 Cl N3 O P'
_chemical_formula_weight 279.67
_space_group_IT_number 158
_symmetry_cell_setting trigonal
_symmetry_space_group_name_Hall 'P 3 -2"c'
_symmetry_space_group_name_H-M 'P 3 c 1'
_atom_sites_solution_hydrogens geom
_audit_creation_method 'WinGX routine CIF_UPDATE'
_cell_angle_alpha 90
_cell_angle_beta 90
_cell_angle_gamma 120
_cell_formula_units_Z 6
_cell_length_a 15.8635(2)
_cell_length_b 15.8635(2)
_cell_length_c 8.97540(10)
_cell_measurement_reflns_used 15343
_cell_measurement_temperature 293(2)
_cell_measurement_theta_max 33.833
_cell_measurement_theta_min 3.743
_cell_volume 1956.06(4)
_computing_cell_refinement
;
CrysAlis PRO (Agilent, 2014)
;
_computing_data_collection
;
CrysAlis PRO (Agilent, 2014)
;
_computing_data_reduction
;
CrysAlis PRO (Agilent, 2014)
;
_computing_molecular_graphics
;
Mercury (Macrae <i>et al</i>., 2008)
;
_computing_publication_material
;
enCIFer (Allen <i>et al</i>., 2004)
;
_computing_structure_refinement
;
SHELXL2014 (Sheldrick, 2015)
;
_computing_structure_solution
;
SHELXS97 (Sheldrick, 2015)
;
_diffrn_ambient_temperature 293(2)
_diffrn_detector_area_resol_mean 16.0302
_diffrn_measured_fraction_theta_full 0.997
_diffrn_measured_fraction_theta_max 0.998
_diffrn_measurement_device_type 'Agilent Xcalibur Sapphire3 Gemini'
_diffrn_measurement_method '\w scans'
_diffrn_radiation_monochromator graphite
_diffrn_radiation_type MoK\a
_diffrn_radiation_wavelength 0.71073
_diffrn_reflns_av_R_equivalents 0.0331
_diffrn_reflns_limit_h_max 22
_diffrn_reflns_limit_h_min -22
_diffrn_reflns_limit_k_max 22
_diffrn_reflns_limit_k_min -22
_diffrn_reflns_limit_l_max 12
_diffrn_reflns_limit_l_min -12
_diffrn_reflns_number 44280
_diffrn_reflns_theta_full 25.242
_diffrn_reflns_theta_max 30.504
_diffrn_reflns_theta_min 3.428
_exptl_absorpt_coefficient_mu 0.406
_exptl_absorpt_correction_T_max 0.956
_exptl_absorpt_correction_T_min 0.894
_exptl_absorpt_correction_type analytical
_exptl_absorpt_process_details
;
[CrysAlis PRO (Agilent, 2014), based on expressions derived by
Clark & Reid (1995)]
;
_exptl_crystal_colour light-yellow
_exptl_crystal_density_diffrn 1.424
_exptl_crystal_description prism
_exptl_crystal_F_000 864
_exptl_crystal_size_max 0.3553
_exptl_crystal_size_mid 0.2183
_exptl_crystal_size_min 0.1454
_refine_diff_density_max 0.675
_refine_diff_density_min -0.366
_refine_ls_abs_structure_details
;
Flack <i>x</i> determined using 1807 quotients [(I+)-(I-)]/[(I+)+(I-)]
(Parsons <i>et al.</i>,  2013)
;
_refine_ls_abs_structure_Flack 0.004(16)
_refine_ls_extinction_method none
_refine_ls_goodness_of_fit_ref 1.07
_refine_ls_hydrogen_treatment constr
_refine_ls_matrix_type full
_refine_ls_number_parameters 163
_refine_ls_number_reflns 3965
_refine_ls_number_restraints 1
_refine_ls_restrained_S_all 1.07
_refine_ls_R_factor_all 0.0421
_refine_ls_R_factor_gt 0.0407
_refine_ls_shift/su_max 0
_refine_ls_shift/su_mean 0
_refine_ls_structure_factor_coef Fsqd
_refine_ls_weighting_details 'w=1/[\s^2^(Fo^2^)+(0.0687P)^2^+0.4018P] where P=(Fo^2^+2Fc^2^)/3'
_refine_ls_weighting_scheme calc
_refine_ls_wR_factor_ref 0.1084
_reflns_number_gt 3841
_reflns_number_total 3965
_reflns_threshold_expression 'I > 2\s(I)'
_cod_data_source_file ly3049sup1.cif
_cod_data_source_block I
_cod_original_cell_volume 1956.06(5)
_cod_database_code 2020844

loop_
_space_group_symop_operation_xyz
'x, y, z'
'-y, x-y, z'
'-x+y, -x, z'
'-y, -x, z+1/2'
'-x+y, y, z+1/2'
'x, x-y, z+1/2'

loop_
_atom_site_type_symbol
_atom_site_label
_atom_site_fract_x
_atom_site_fract_y
_atom_site_fract_z
_atom_site_U_iso_or_equiv
_atom_site_adp_type
_atom_site_calc_flag
_atom_site_occupancy
C C1 0.42038(19) 0.43506(18) 0.1857(3) 0.0301(5) Uani d 1
P P1 0.48648(5) 0.34701(4) 0.02975(7) 0.02636(14) Uani d 1
Cl Cl1 0.11062(8) -0.11481(9) 0.2729(2) 0.0943(5) Uani d 1
C C7 0.37777(19) 0.15395(19) 0.1049(3) 0.0303(5) Uani d 1
C C6 0.36447(18) 0.40615(18) 0.0542(3) 0.0293(5) Uani d 1
C C5 0.2988(2) 0.4369(2) 0.0244(4) 0.0387(6) Uani d 1
H H5 0.2618 0.4179 -0.0624 0.046 Uiso calc 1
N N2 0.46328(17) 0.23506(16) 0.0495(3) 0.0326(4) Uani d 1
H H2A 0.5089 0.2241 0.0227 0.039 Uiso calc 1
C C12 0.3605(2) 0.0616(2) 0.0674(3) 0.0388(6) Uani d 1
H H12 0.4050 0.0552 0.0081 0.047 Uiso calc 1
C C11 0.2780(3) -0.0208(2) 0.1174(4) 0.0487(8) Uani d 1
H H11 0.2667 -0.0823 0.0912 0.058 Uiso calc 1
C C3 0.3435(3) 0.5245(2) 0.2576(4) 0.0450(7) Uani d 1
H H3 0.3354 0.5642 0.3255 0.054 Uiso calc 1
N N3 0.38993(18) 0.34958(18) -0.0347(3) 0.0328(4) Uani d 1
H H3A 0.3589 0.3196 -0.1139 0.039 Uiso calc 1
C C8 0.3118(2) 0.1625(2) 0.1967(4) 0.0446(7) Uani d 1
H H8 0.3230 0.2237 0.2242 0.054 Uiso calc 1
C C9 0.2293(3) 0.0797(3) 0.2473(5) 0.0555(9) Uani d 1
H H9 0.1853 0.0855 0.3088 0.067 Uiso calc 1
C C2 0.4098(2) 0.4938(2) 0.2884(3) 0.0383(6) Uani d 1
H H2 0.4460 0.5123 0.3759 0.046 Uiso calc 1
O O1 0.57753(15) 0.39939(15) -0.0583(2) 0.0358(4) Uani d 1
C C4 0.2892(3) 0.4970(2) 0.1274(4) 0.0459(7) Uani d 1
H H4 0.2458 0.5190 0.1088 0.055 Uiso calc 1
N N1 0.48379(18) 0.39743(18) 0.1895(2) 0.0330(4) Uani d 1
H H1A 0.5175 0.4003 0.2664 0.040 Uiso calc 1
C C10 0.2125(2) -0.0110(3) 0.2063(5) 0.0500(8) Uani d 1

loop_
_atom_site_aniso_label
_atom_site_aniso_U_11
_atom_site_aniso_U_22
_atom_site_aniso_U_33
_atom_site_aniso_U_12
_atom_site_aniso_U_13
_atom_site_aniso_U_23
C1 0.0300(11) 0.0256(10) 0.0329(11) 0.0126(9) -0.0006(9) 0.0010(9)
P1 0.0263(3) 0.0249(3) 0.0275(2) 0.0125(2) -0.0024(2) 0.0010(2)
Cl1 0.0399(5) 0.0552(6) 0.1616(15) 0.0043(4) 0.0219(7) 0.0308(8)
C7 0.0301(11) 0.0264(11) 0.0341(11) 0.0139(9) -0.0004(9) 0.0025(9)
C6 0.0277(11) 0.0263(10) 0.0332(11) 0.0130(9) -0.0012(9) 0.0000(8)
C5 0.0310(13) 0.0420(14) 0.0460(15) 0.0203(11) -0.0029(11) 0.0019(12)
N2 0.0317(10) 0.0254(9) 0.0430(10) 0.0160(8) 0.0087(9) 0.0049(8)
C12 0.0431(15) 0.0304(13) 0.0424(14) 0.0180(12) 0.0021(12) -0.0022(11)
C11 0.0457(17) 0.0279(13) 0.061(2) 0.0100(12) -0.0077(15) -0.0034(13)
C3 0.0453(16) 0.0365(14) 0.0554(18) 0.0221(13) 0.0097(14) -0.0033(13)
N3 0.0347(11) 0.0368(11) 0.0312(10) 0.0211(9) -0.0096(8) -0.0076(9)
C8 0.0390(15) 0.0334(13) 0.0643(17) 0.0202(12) 0.0167(14) 0.0088(13)
C9 0.0358(15) 0.0505(19) 0.085(3) 0.0249(15) 0.0211(16) 0.0199(18)
C2 0.0436(15) 0.0321(12) 0.0379(13) 0.0180(12) -0.0011(11) -0.0051(10)
O1 0.0288(9) 0.0334(9) 0.0397(9) 0.0114(8) 0.0015(7) 0.0083(8)
C4 0.0392(15) 0.0436(16) 0.063(2) 0.0268(14) 0.0078(13) 0.0050(14)
N1 0.0387(11) 0.0367(11) 0.0301(9) 0.0237(10) -0.0093(8) -0.0060(8)
C10 0.0271(13) 0.0376(15) 0.073(2) 0.0070(12) -0.0021(13) 0.0122(15)

loop_
_atom_type_symbol
_atom_type_description
_atom_type_scat_dispersion_real
_atom_type_scat_dispersion_imag
_atom_type_scat_source
C C 0.003 0.002 'International Tables Vol C Tables 4.2.6.8 and 6.1.1.4'
H H 0 0 'International Tables Vol C Tables 4.2.6.8 and 6.1.1.4'
N N 0.006 0.003 'International Tables Vol C Tables 4.2.6.8 and 6.1.1.4'
O O 0.011 0.006 'International Tables Vol C Tables 4.2.6.8 and 6.1.1.4'
P P 0.102 0.094 'International Tables Vol C Tables 4.2.6.8 and 6.1.1.4'
Cl Cl 0.148 0.159 'International Tables Vol C Tables 4.2.6.8 and 6.1.1.4'

loop_
_geom_angle_atom_site_label_1
_geom_angle_atom_site_label_2
_geom_angle_atom_site_label_3
_geom_angle
_geom_angle_publ_flag
C2 C1 N1 128.8(3) y
C2 C1 C6 120.7(3) ?
N1 C1 C6 110.5(2) y
O1 P1 N2 107.09(12) y
O1 P1 N1 116.40(13) y
N2 P1 N1 112.70(13) y
O1 P1 N3 116.94(12) y
N2 P1 N3 110.86(13) y
N1 P1 N3 92.48(12) y
C12 C7 C8 119.0(3) ?
C12 C7 N2 117.9(2) y
C8 C7 N2 123.1(2) y
C5 C6 N3 128.8(3) y
C5 C6 C1 120.7(3) ?
N3 C6 C1 110.4(2) y
C6 C5 C4 118.3(3) ?
C6 C5 H5 120.8 ?
C4 C5 H5 120.8 ?
C7 N2 P1 128.32(18) y
C7 N2 H2A 115.8 ?
P1 N2 H2A 115.8 ?
C11 C12 C7 120.8(3) ?
C11 C12 H12 119.6 ?
C7 C12 H12 119.6 ?
C10 C11 C12 119.4(3) ?
C10 C11 H11 120.3 ?
C12 C11 H11 120.3 ?
C4 C3 C2 121.1(3) ?
C4 C3 H3 119.4 ?
C2 C3 H3 119.4 ?
C6 N3 P1 112.48(18) y
C6 N3 H3A 123.8 ?
P1 N3 H3A 123.8 ?
C9 C8 C7 120.1(3) ?
C9 C8 H8 119.9 ?
C7 C8 H8 119.9 ?
C10 C9 C8 120.0(3) ?
C10 C9 H9 120.0 ?
C8 C9 H9 120.0 ?
C1 C2 C3 118.3(3) ?
C1 C2 H2 120.9 ?
C3 C2 H2 120.9 ?
C3 C4 C5 120.9(3) ?
C3 C4 H4 119.6 ?
C5 C4 H4 119.6 ?
C1 N1 P1 112.45(18) y
C1 N1 H1A 123.8 ?
P1 N1 H1A 123.8 ?
C9 C10 C11 120.6(3) ?
C9 C10 Cl1 120.0(3) ?
C11 C10 Cl1 119.3(3) ?

loop_
_geom_bond_atom_site_label_1
_geom_bond_atom_site_label_2
_geom_bond_distance
_geom_bond_publ_flag
C1 C2 1.380(4) ?
C1 N1 1.404(3) y
C1 C6 1.408(3) ?
P1 O1 1.484(2) y
P1 N2 1.633(2) y
P1 N1 1.653(2) y
P1 N3 1.657(2) y
Cl1 C10 1.738(3) ?
C7 C12 1.390(4) ?
C7 C8 1.391(4) ?
C7 N2 1.413(3) y
C6 C5 1.380(4) ?
C6 N3 1.403(3) y
C5 C4 1.390(5) ?
C5 H5 0.9300 ?
N2 H2A 0.8600 ?
C12 C11 1.383(5) ?
C12 H12 0.9300 ?
C11 C10 1.379(6) ?
C11 H11 0.9300 ?
C3 C4 1.387(5) ?
C3 C2 1.390(5) ?
C3 H3 0.9300 ?
N3 H3A 0.8600 ?
C8 C9 1.387(4) ?
C8 H8 0.9300 ?
C9 C10 1.376(6) ?
C9 H9 0.9300 ?
C2 H2 0.9300 ?
C4 H4 0.9300 ?
N1 H1A 0.8600 ?

loop_
_geom_hbond_atom_site_label_D
_geom_hbond_atom_site_label_H
_geom_hbond_atom_site_label_A
_geom_hbond_site_symmetry_A
_geom_hbond_distance_DH
_geom_hbond_distance_HA
_geom_hbond_distance_DA
_geom_hbond_angle_DHA
_geom_hbond_publ_flag
N2 H2A O1 2_655 0.86 2.06 2.909(3) 170.7 y
N1 H1A O1 4_665 0.86 1.97 2.825(3) 173.7 y
N3 H3A Cg 6_554 0.86 2.46 3.303(3) 168.5 y

_cod_database_fobs_code 2020844
